data_7153322
loop_
_publ_author_name
'Salame, Rim'
'Gravel, Edmond'
'Retailleau, Pascal'
'Poupon, Erwan'

_publ_section_title
;
 Biomimetically relevant self-condensations of C5 units derived from
 lysine.
;
_journal_issue 11
_journal_name_full 'Organic &amp; biomolecular chemistry'
_journal_page_first 2522
_journal_page_last 2528
_journal_paper_doi 10.1039/b926786g
_journal_volume 8
_journal_year 2010
_chemical_formula_moiety 'C10 H12 O3'
_chemical_formula_sum 'C10 H12 O3'
_chemical_formula_weight 180.20
_chemical_name_common 2-oxo-3,4,4a,7,8,8a-hexahydro-2H-chromene-6-carbaldehyde
_chemical_name_systematic
;
2-oxo-3,4,4a,7,8,8a-hexahydro-2H-chromene-6-carbaldehyde
;
_space_group_IT_number 14
_symmetry_cell_setting monoclinic
_symmetry_space_group_name_Hall '-P 2ybc'
_symmetry_space_group_name_H-M 'P 1 21/c 1'
_atom_sites_solution_hydrogens difmap
_atom_sites_solution_primary direct
_atom_sites_solution_secondary difmap
_audit_creation_method SHELXL-97
_cell_angle_alpha 90.00
_cell_angle_beta 96.38(5)
_cell_angle_gamma 90.00
_cell_formula_units_Z 4
_cell_length_a 6.6270(10)
_cell_length_b 13.282(3)
_cell_length_c 10.388(2)
_cell_measurement_reflns_used 1727
_cell_measurement_temperature 293(2)
_cell_measurement_theta_max 25.35
_cell_measurement_theta_min 0.41
_cell_volume 908.7(3)
_computing_cell_refinement 'DENZO (Otwinowski & Minor, 1997); COLLECT (Nonius B.V., 1999)'
_computing_data_collection 'DENZO (Otwinowski & Minor, 1997); COLLECT (Nonius B.V., 1999)'
_computing_data_reduction 'SCALEPACK (Otwinowski & Minor, 1997)'
_computing_molecular_graphics 'PLATON (Spek, 2003)'
_computing_publication_material 'SHELXL97 (Sheldrick, 2008)'
_computing_structure_refinement 'SHELXL97 (Sheldrick, 2008); CRYSTALBUILDER (Welter, 2006)'
_computing_structure_solution 'SHELXS97 (Sheldrick, 2008)'
_diffrn_ambient_temperature 293(2)
_diffrn_measured_fraction_theta_full 0.990
_diffrn_measured_fraction_theta_max 0.990
_diffrn_measurement_device_type 'Nonius kappa-CCD diffractometer'
_diffrn_measurement_method 'phi and omega scans'
_diffrn_radiation_monochromator graphite
_diffrn_radiation_source 'fine-focus sealed tube'
_diffrn_radiation_type MoK\a
_diffrn_radiation_wavelength 0.71070
_diffrn_reflns_av_R_equivalents 0.0189
_diffrn_reflns_av_sigmaI/netI 0.0263
_diffrn_reflns_limit_h_max 7
_diffrn_reflns_limit_h_min -7
_diffrn_reflns_limit_k_max 15
_diffrn_reflns_limit_k_min -15
_diffrn_reflns_limit_l_max 12
_diffrn_reflns_limit_l_min -12
_diffrn_reflns_number 13337
_diffrn_reflns_theta_full 25.35
_diffrn_reflns_theta_max 25.35
_diffrn_reflns_theta_min 3.09
_exptl_absorpt_coefficient_mu 0.097
_exptl_absorpt_correction_T_max 0.967
_exptl_absorpt_correction_T_min 0.892
_exptl_absorpt_correction_type multi-scan
_exptl_absorpt_process_details 'Scalepack (Otwinowski & Minor, 1997)'
_exptl_crystal_colour colourless
_exptl_crystal_density_diffrn 1.317
_exptl_crystal_density_method 'not measured'
_exptl_crystal_description block
_exptl_crystal_F_000 384
_exptl_crystal_size_max 0.50
_exptl_crystal_size_mid 0.47
_exptl_crystal_size_min 0.35
_refine_diff_density_max 0.332
_refine_diff_density_min -0.322
_refine_diff_density_rms 0.130
_refine_ls_extinction_coef 0.20(4)
_refine_ls_extinction_expression Fc^*^=kFc[1+0.001xFc^2^\l^3^/sin(2\q)]^-1/4^
_refine_ls_extinction_method SHELXL
_refine_ls_goodness_of_fit_ref 1.077
_refine_ls_hydrogen_treatment constr
_refine_ls_matrix_type full
_refine_ls_number_parameters 119
_refine_ls_number_reflns 1646
_refine_ls_number_restraints 0
_refine_ls_restrained_S_all 1.077
_refine_ls_R_factor_all 0.0955
_refine_ls_R_factor_gt 0.0731
_refine_ls_shift/su_max 0.000
_refine_ls_shift/su_mean 0.000
_refine_ls_structure_factor_coef Fsqd
_refine_ls_weighting_details 'calc w=1/[\s^2^(Fo^2^)+(0.1220P)^2^+0.1931P] where P=(Fo^2^+2Fc^2^)/3'
_refine_ls_weighting_scheme calc
_refine_ls_wR_factor_gt 0.1952
_refine_ls_wR_factor_ref 0.2177
_reflns_number_gt 1166
_reflns_number_total 1646
_reflns_threshold_expression >2sigma(I)
_cod_data_source_file b926786g.txt
_cod_data_source_block compound_8_CCDC_753047
_cod_original_sg_symbol_H-M P21/c
_cod_database_code 7153322

loop_
_symmetry_equiv_pos_as_xyz
'x, y, z'
'-x, y+1/2, -z+1/2'
'-x, -y, -z'
'x, -y-1/2, z-1/2'

loop_
_atom_site_label
_atom_site_type_symbol
_atom_site_fract_x
_atom_site_fract_y
_atom_site_fract_z
_atom_site_U_iso_or_equiv
_atom_site_adp_type
_atom_site_occupancy
_atom_site_symmetry_multiplicity
_atom_site_calc_flag
_atom_site_refinement_flags
O1 O 0.4939(3) 0.12755(16) 0.11859(17) 0.0817(7) Uani 1 1 d .
O2 O 0.2231(3) 0.2204(2) 0.0845(2) 0.1181(10) Uani 1 1 d .
O3 O 1.3309(3) -0.05470(19) 0.3913(2) 0.1007(8) Uani 1 1 d .
C1 C 1.0515(3) 0.05070(18) 0.3264(2) 0.0593(7) Uani 1 1 d .
C2 C 0.9728(4) -0.0150(2) 0.2158(3) 0.0752(8) Uani 1 1 d .
H2A H 0.9240 -0.0775 0.2496 0.090 Uiso 1 1 calc R
H2B H 1.0836 -0.0314 0.1657 0.090 Uiso 1 1 calc R
C3 C 0.8040(5) 0.0324(2) 0.1276(3) 0.0854(9) Uani 1 1 d .
H3A H 0.8612 0.0746 0.0646 0.102 Uiso 1 1 calc R
H3B H 0.7238 -0.0198 0.0810 0.102 Uiso 1 1 calc R
C4 C 0.6710(3) 0.09438(19) 0.2030(2) 0.0664(7) Uani 1 1 d .
H4 H 0.6207 0.0490 0.2667 0.080 Uiso 1 1 calc R
C5 C 0.7757(4) 0.17703(19) 0.2772(2) 0.0681(8) Uani 1 1 d .
H5 H 0.8209 0.2245 0.2141 0.082 Uiso 1 1 calc R
C6 C 0.9626(3) 0.1367(2) 0.3541(2) 0.0669(7) Uani 1 1 d .
H6 H 1.0196 0.1736 0.4251 0.080 Uiso 1 1 calc R
C7 C 0.6348(4) 0.2335(2) 0.3544(3) 0.0837(9) Uani 1 1 d .
H7A H 0.7039 0.2921 0.3938 0.100 Uiso 1 1 calc R
H7B H 0.5957 0.1907 0.4231 0.100 Uiso 1 1 calc R
C8 C 0.4475(4) 0.2665(2) 0.2685(3) 0.0887(10) Uani 1 1 d .
H8A H 0.3364 0.2704 0.3217 0.106 Uiso 1 1 calc R
H8B H 0.4715 0.3342 0.2385 0.106 Uiso 1 1 calc R
C9 C 0.3789(4) 0.2041(2) 0.1534(3) 0.0816(9) Uani 1 1 d .
C10 C 1.2338(4) 0.0200(2) 0.4084(2) 0.0736(8) Uani 1 1 d .
H10 H 1.2784 0.0608 0.4786 0.088 Uiso 1 1 calc R

loop_
_atom_site_aniso_label
_atom_site_aniso_U_11
_atom_site_aniso_U_22
_atom_site_aniso_U_33
_atom_site_aniso_U_23
_atom_site_aniso_U_13
_atom_site_aniso_U_12
O1 0.0664(11) 0.1043(15) 0.0688(11) 0.0059(9) -0.0173(8) 0.0022(10)
O2 0.0754(13) 0.169(2) 0.1059(17) 0.0551(16) -0.0094(11) 0.0231(14)
O3 0.0701(13) 0.1282(18) 0.1039(17) 0.0173(13) 0.0101(11) 0.0292(12)
C1 0.0516(12) 0.0737(15) 0.0530(12) 0.0045(10) 0.0072(9) -0.0021(10)
C2 0.0739(16) 0.0779(16) 0.0727(16) -0.0144(13) 0.0027(12) 0.0091(13)
C3 0.094(2) 0.095(2) 0.0619(15) -0.0217(13) -0.0122(14) 0.0086(16)
C4 0.0567(13) 0.0823(16) 0.0569(12) -0.0035(11) -0.0081(10) -0.0013(12)
C5 0.0679(15) 0.0703(15) 0.0645(14) -0.0057(11) -0.0005(11) 0.0013(11)
C6 0.0594(13) 0.0820(17) 0.0569(13) -0.0091(11) -0.0041(10) -0.0085(12)
C7 0.0891(19) 0.0882(18) 0.0736(17) -0.0095(14) 0.0076(14) 0.0155(15)
C8 0.0773(18) 0.0839(18) 0.108(2) 0.0204(17) 0.0236(16) 0.0202(15)
C9 0.0640(16) 0.102(2) 0.0781(17) 0.0367(15) 0.0055(13) 0.0070(15)
C10 0.0509(13) 0.103(2) 0.0674(15) 0.0146(14) 0.0095(11) -0.0025(14)

loop_
_atom_type_symbol
_atom_type_description
_atom_type_scat_dispersion_real
_atom_type_scat_dispersion_imag
_atom_type_scat_source
C C 0.0033 0.0016 'International Tables Vol C Tables 4.2.6.8 and 6.1.1.4'
H H 0.0000 0.0000 'International Tables Vol C Tables 4.2.6.8 and 6.1.1.4'
O O 0.0106 0.0060 'International Tables Vol C Tables 4.2.6.8 and 6.1.1.4'

loop_
_geom_angle_atom_site_label_1
_geom_angle_atom_site_label_2
_geom_angle_atom_site_label_3
_geom_angle
C9 O1 C4 120.8(2)
C6 C1 C10 118.1(2)
C6 C1 C2 123.0(2)
C10 C1 C2 118.9(2)
C1 C2 C3 113.4(2)
C1 C2 H2A 108.9
C3 C2 H2A 108.9
C1 C2 H2B 108.9
C3 C2 H2B 108.9
H2A C2 H2B 107.7
C4 C3 C2 110.8(2)
C4 C3 H3A 109.5
C2 C3 H3A 109.5
C4 C3 H3B 109.5
C2 C3 H3B 109.5
H3A C3 H3B 108.1
O1 C4 C5 113.1(2)
O1 C4 C3 109.62(19)
C5 C4 C3 114.5(2)
O1 C4 H4 106.3
C5 C4 H4 106.3
C3 C4 H4 106.3
C4 C5 C6 109.1(2)
C4 C5 C7 111.6(2)
C6 C5 C7 114.9(2)
C4 C5 H5 106.9
C6 C5 H5 106.9
C7 C5 H5 106.9
C1 C6 C5 123.5(2)
C1 C6 H6 118.3
C5 C6 H6 118.3
C5 C7 C8 110.4(2)
C5 C7 H7A 109.6
C8 C7 H7A 109.6
C5 C7 H7B 109.6
C8 C7 H7B 109.6
H7A C7 H7B 108.1
C9 C8 C7 118.1(2)
C9 C8 H8A 107.8
C7 C8 H8A 107.8
C9 C8 H8B 107.8
C7 C8 H8B 107.8
H8A C8 H8B 107.1
O2 C9 O1 116.7(3)
O2 C9 C8 122.7(3)
O1 C9 C8 120.5(2)
O3 C10 C1 124.4(3)
O3 C10 H10 117.8
C1 C10 H10 117.8

loop_
_geom_bond_atom_site_label_1
_geom_bond_atom_site_label_2
_geom_bond_distance
O1 C9 1.343(4)
O1 C4 1.453(3)
O2 C9 1.209(3)
O3 C10 1.207(3)
C1 C6 1.331(3)
C1 C10 1.457(3)
C1 C2 1.491(3)
C2 C3 1.503(4)
C2 H2A 0.9700
C2 H2B 0.9700
C3 C4 1.490(4)
C3 H3A 0.9700
C3 H3B 0.9700
C4 C5 1.470(3)
C4 H4 0.9800
C5 C6 1.497(3)
C5 C7 1.498(4)
C5 H5 0.9800
C6 H6 0.9300
C7 C8 1.511(4)
C7 H7A 0.9700
C7 H7B 0.9700
C8 C9 1.485(4)
C8 H8A 0.9700
C8 H8B 0.9700
C10 H10 0.9300

loop_
_geom_torsion_atom_site_label_1
_geom_torsion_atom_site_label_2
_geom_torsion_atom_site_label_3
_geom_torsion_atom_site_label_4
_geom_torsion
C6 C1 C2 C3 8.7(4)
C10 C1 C2 C3 -171.3(2)
C1 C2 C3 C4 -36.2(3)
C9 O1 C4 C5 -33.7(3)
C9 O1 C4 C3 -162.9(2)
C2 C3 C4 O1 -172.0(2)
C2 C3 C4 C5 59.7(3)
O1 C4 C5 C6 -176.33(19)
C3 C4 C5 C6 -49.7(3)
O1 C4 C5 C7 55.6(3)
C3 C4 C5 C7 -177.8(2)
C10 C1 C6 C5 179.5(2)
C2 C1 C6 C5 -0.4(4)
C4 C5 C6 C1 20.2(3)
C7 C5 C6 C1 146.4(3)
C4 C5 C7 C8 -52.5(3)
C6 C5 C7 C8 -177.4(2)
C5 C7 C8 C9 29.0(4)
C4 O1 C9 O2 -172.6(2)
C4 O1 C9 C8 9.5(4)
C7 C8 C9 O2 174.6(3)
C7 C8 C9 O1 -7.7(4)
C6 C1 C10 O3 -178.0(2)
C2 C1 C10 O3 2.0(4)
